data_4104116
loop_
_publ_author_name
'Christopher R. Waidmann'
'Xin Zhou'
'Erin A. Tsai'
'Werner Kaminsky'
'David A. Hrovat'
'Weston Thatcher Borden'
'James M. Mayer'

_publ_contact_author_address
;
Department of Chemistry, BOX 351700
University of Washington
Seattle, WA 98195
USA
;
_publ_contact_author_email wernerka@u.washington.edu
_publ_contact_author_name 'Werner Kaminsky'
_publ_section_title
;
 Slow Hydrogen Atom Transfer Reactions of Oxo- and Hydroxo-Vanadium
 Compounds: The Importance of Intrinsic Barriers
;
_journal_name_full 'Journal of the American Chemical Society'
_journal_page_first 4729
_journal_page_last 4743
_journal_paper_doi 10.1021/ja808698x
_journal_volume 131
_journal_year 2009
_chemical_formula_moiety 'C20 H16 N4 O2 V, B F4'
_chemical_formula_sum 'C20 H16 B F4 N4 O2 V'
_chemical_formula_weight 482.12
_chemical_name_common etsai1
_chemical_name_systematic etsai1
_space_group_IT_number 2
_symmetry_cell_setting triclinic
_symmetry_Int_Tables_number 2
_symmetry_space_group_name_Hall '-P 1'
_symmetry_space_group_name_H-M 'P -1'
_atom_sites_solution_hydrogens geom
_atom_sites_solution_primary direct
_atom_sites_solution_secondary difmap
_audit_creation_method SHELXL-97
_cell_angle_alpha 96.3310(11)
_cell_angle_beta 100.9180(11)
_cell_angle_gamma 94.6080(14)
_cell_formula_units_Z 2
_cell_length_a 8.0920(2)
_cell_length_b 9.3510(3)
_cell_length_c 13.3910(4)
_cell_measurement_reflns_used 304
_cell_measurement_temperature 130(2)
_cell_volume 983.53(5)
_computing_cell_refinement 'HKL Scalepack (Otwinowski & Minor 1997)'
_computing_data_collection KappaCCD
_computing_data_reduction 'HKL Scalepack (Otwinowski & Minor 1997)'
_computing_molecular_graphics 'maXus, Zortep'
_computing_publication_material 'SHELXL-97 (Sheldrick, 1997)'
_computing_structure_refinement 'SHELXL-97 (Sheldrick, 1997)'
_computing_structure_solution SIR97
_diffrn_ambient_temperature 130(2)
_diffrn_measured_fraction_theta_full 0.999
_diffrn_measured_fraction_theta_max 0.956
_diffrn_measurement_device_type 'Nonius KappaCCD'
_diffrn_measurement_method '\f and \w scans'
_diffrn_radiation_monochromator graphite
_diffrn_radiation_source 'fine-focus sealed tube'
_diffrn_radiation_type MoK\a
_diffrn_radiation_wavelength 0.71073
_diffrn_reflns_av_R_equivalents 0.0343
_diffrn_reflns_av_sigmaI/netI 0.0536
_diffrn_reflns_limit_h_max 9
_diffrn_reflns_limit_h_min -10
_diffrn_reflns_limit_k_max 12
_diffrn_reflns_limit_k_min -12
_diffrn_reflns_limit_l_max 17
_diffrn_reflns_limit_l_min -17
_diffrn_reflns_number 7668
_diffrn_reflns_theta_full 25.00
_diffrn_reflns_theta_max 28.36
_diffrn_reflns_theta_min 2.20
_exptl_absorpt_coefficient_mu 0.569
_exptl_absorpt_correction_T_max 0.8756
_exptl_absorpt_correction_T_min 0.7799
_exptl_absorpt_correction_type multi-scan
_exptl_absorpt_process_details HKL2000
_exptl_crystal_colour red
_exptl_crystal_colour_lustre clear
_exptl_crystal_density_diffrn 1.628
_exptl_crystal_density_method 'not measured'
_exptl_crystal_description prism
_exptl_crystal_F_000 488
_exptl_crystal_size_max 0.46
_exptl_crystal_size_mid 0.34
_exptl_crystal_size_min 0.24
_refine_diff_density_max 0.433
_refine_diff_density_min -0.542
_refine_diff_density_rms 0.072
_refine_ls_extinction_method none
_refine_ls_goodness_of_fit_ref 1.047
_refine_ls_hydrogen_treatment constr
_refine_ls_matrix_type full
_refine_ls_number_parameters 289
_refine_ls_number_reflns 4700
_refine_ls_number_restraints 0
_refine_ls_restrained_S_all 1.047
_refine_ls_R_factor_all 0.0592
_refine_ls_R_factor_gt 0.0443
_refine_ls_shift/su_max 0.001
_refine_ls_shift/su_mean 0.000
_refine_ls_structure_factor_coef Fsqd
_refine_ls_weighting_details 'calc w=1/[\s^2^(Fo^2^)+(0.0653P)^2^+0.3006P] where P=(Fo^2^+2Fc^2^)/3'
_refine_ls_weighting_scheme calc
_refine_ls_wR_factor_gt 0.1132
_refine_ls_wR_factor_ref 0.1228
_reflns_number_gt 3704
_reflns_number_total 4700
_reflns_threshold_expression >2sigma(I)
_cod_data_source_file ja808698x_si_002.cif
_cod_data_source_block shelxl
_cod_database_code 4104116

loop_
_symmetry_equiv_pos_as_xyz
'x, y, z'
'-x, -y, -z'

loop_
_atom_site_label
_atom_site_type_symbol
_atom_site_fract_x
_atom_site_fract_y
_atom_site_fract_z
_atom_site_U_iso_or_equiv
_atom_site_adp_type
_atom_site_occupancy
_atom_site_symmetry_multiplicity
_atom_site_calc_flag
_atom_site_refinement_flags
V1 V 0.80988(4) -0.03330(4) 0.23349(2) 0.02049(12) Uani 1 1 d .
F1 F 0.45785(18) 0.52248(17) 0.29352(15) 0.0581(5) Uani 1 1 d .
F2 F 0.17523(17) 0.50713(17) 0.28568(12) 0.0448(4) Uani 1 1 d .
F3 F 0.2733(2) 0.4437(2) 0.14273(12) 0.0570(5) Uani 1 1 d .
F4 F 0.30742(19) 0.30400(15) 0.26991(12) 0.0440(4) Uani 1 1 d .
O1 O 1.00210(17) 0.03943(15) 0.27941(11) 0.0248(3) Uani 1 1 d .
O2 O 0.82073(17) -0.15607(15) 0.13924(11) 0.0244(3) Uani 1 1 d .
N2 N 0.7174(2) 0.07700(18) 0.36992(13) 0.0228(4) Uani 1 1 d .
N1 N 0.8057(2) -0.18469(18) 0.33900(13) 0.0220(4) Uani 1 1 d .
N3 N 0.7558(2) 0.14903(18) 0.15691(13) 0.0216(4) Uani 1 1 d .
N4 N 0.5287(2) -0.05308(18) 0.17844(12) 0.0212(3) Uani 1 1 d .
C1 C 0.6601(3) 0.2080(2) 0.37774(17) 0.0262(4) Uani 1 1 d .
H1 H 0.6389 0.2558 0.3182 0.031 Uiso 1 1 calc R
C2 C 0.6310(3) 0.2760(2) 0.46874(17) 0.0281(5) Uani 1 1 d .
H2 H 0.5874 0.3674 0.4713 0.034 Uiso 1 1 calc R
C3 C 0.6662(3) 0.2089(2) 0.55562(17) 0.0284(5) Uani 1 1 d .
H3 H 0.6523 0.2557 0.6197 0.034 Uiso 1 1 calc R
C4 C 0.7221(3) 0.0729(2) 0.54907(16) 0.0272(4) Uani 1 1 d .
H4 H 0.7456 0.0244 0.6081 0.033 Uiso 1 1 calc R
C5 C 0.7431(2) 0.0086(2) 0.45414(15) 0.0212(4) Uani 1 1 d .
C6 C 0.7882(2) -0.1408(2) 0.43617(15) 0.0220(4) Uani 1 1 d .
C7 C 0.8050(3) -0.2337(2) 0.51060(16) 0.0260(4) Uani 1 1 d .
H7 H 0.7936 -0.2012 0.5785 0.031 Uiso 1 1 calc R
C8 C 0.8385(3) -0.3740(2) 0.48473(17) 0.0284(5) Uani 1 1 d .
H8 H 0.8488 -0.4394 0.5345 0.034 Uiso 1 1 calc R
C9 C 0.8570(3) -0.4188(2) 0.38558(18) 0.0290(5) Uani 1 1 d .
H9 H 0.8809 -0.5146 0.3664 0.035 Uiso 1 1 calc R
C10 C 0.8399(3) -0.3210(2) 0.31552(16) 0.0253(4) Uani 1 1 d .
H10 H 0.8529 -0.3513 0.2476 0.030 Uiso 1 1 calc R
C11 C 0.8799(3) 0.2509(2) 0.15138(16) 0.0256(4) Uani 1 1 d .
H11 H 0.9924 0.2415 0.1845 0.031 Uiso 1 1 calc R
C12 C 0.8496(3) 0.3685(2) 0.09930(17) 0.0287(5) Uani 1 1 d .
H12 H 0.9397 0.4390 0.0969 0.034 Uiso 1 1 calc R
C13 C 0.6861(3) 0.3821(2) 0.05064(17) 0.0305(5) Uani 1 1 d .
H13 H 0.6624 0.4613 0.0134 0.037 Uiso 1 1 calc R
C14 C 0.5569(3) 0.2787(2) 0.05679(17) 0.0268(4) Uani 1 1 d .
H14 H 0.4437 0.2865 0.0241 0.032 Uiso 1 1 calc R
C15 C 0.5948(2) 0.1644(2) 0.11102(15) 0.0219(4) Uani 1 1 d .
C16 C 0.4657(2) 0.0500(2) 0.12475(15) 0.0210(4) Uani 1 1 d .
C17 C 0.2937(3) 0.0489(2) 0.08639(16) 0.0259(4) Uani 1 1 d .
H17 H 0.2518 0.1235 0.0490 0.031 Uiso 1 1 calc R
C18 C 0.1849(3) -0.0628(3) 0.10373(16) 0.0286(5) Uani 1 1 d .
H18 H 0.0666 -0.0654 0.0788 0.034 Uiso 1 1 calc R
C19 C 0.2486(3) -0.1704(2) 0.15724(16) 0.0282(5) Uani 1 1 d .
H19 H 0.1752 -0.2484 0.1692 0.034 Uiso 1 1 calc R
C20 C 0.4216(3) -0.1631(2) 0.19341(16) 0.0255(4) Uani 1 1 d .
H20 H 0.4661 -0.2377 0.2298 0.031 Uiso 1 1 calc R
B1 B 0.3046(3) 0.4448(3) 0.2480(2) 0.0272(5) Uani 1 1 d .

loop_
_atom_site_aniso_label
_atom_site_aniso_U_11
_atom_site_aniso_U_22
_atom_site_aniso_U_33
_atom_site_aniso_U_23
_atom_site_aniso_U_13
_atom_site_aniso_U_12
V1 0.02076(18) 0.02310(19) 0.01756(19) 0.00330(13) 0.00335(13) 0.00213(13)
F1 0.0319(8) 0.0390(9) 0.0961(14) 0.0024(9) 0.0011(8) -0.0045(6)
F2 0.0361(8) 0.0495(9) 0.0466(9) -0.0118(7) 0.0111(7) 0.0093(6)
F3 0.0657(11) 0.0825(12) 0.0358(9) 0.0243(8) 0.0238(8) 0.0301(9)
F4 0.0498(9) 0.0311(7) 0.0504(9) 0.0143(7) 0.0037(7) 0.0026(6)
O1 0.0233(7) 0.0287(8) 0.0222(7) 0.0054(6) 0.0032(6) 0.0013(6)
O2 0.0264(7) 0.0258(7) 0.0211(7) 0.0023(6) 0.0052(6) 0.0030(6)
N2 0.0235(8) 0.0228(8) 0.0217(9) 0.0035(7) 0.0027(7) 0.0024(7)
N1 0.0221(8) 0.0239(9) 0.0202(8) 0.0029(7) 0.0041(7) 0.0031(6)
N3 0.0218(8) 0.0239(9) 0.0184(8) 0.0026(7) 0.0031(7) 0.0007(6)
N4 0.0209(8) 0.0259(9) 0.0160(8) 0.0012(7) 0.0027(6) 0.0020(6)
C1 0.0301(10) 0.0260(11) 0.0234(11) 0.0053(8) 0.0053(8) 0.0055(8)
C2 0.0300(11) 0.0234(10) 0.0313(12) -0.0001(9) 0.0085(9) 0.0045(8)
C3 0.0343(11) 0.0290(11) 0.0214(10) -0.0020(9) 0.0075(9) 0.0023(9)
C4 0.0304(11) 0.0313(11) 0.0189(10) 0.0035(8) 0.0027(8) 0.0023(9)
C5 0.0197(9) 0.0243(10) 0.0186(10) 0.0031(8) 0.0014(7) 0.0005(7)
C6 0.0188(9) 0.0265(10) 0.0188(10) 0.0019(8) 0.0007(8) -0.0002(8)
C7 0.0243(10) 0.0314(11) 0.0216(10) 0.0067(8) 0.0012(8) 0.0021(8)
C8 0.0273(10) 0.0280(11) 0.0298(12) 0.0111(9) 0.0014(9) 0.0025(8)
C9 0.0284(11) 0.0225(10) 0.0354(12) 0.0055(9) 0.0022(9) 0.0047(8)
C10 0.0264(10) 0.0246(10) 0.0250(11) 0.0015(8) 0.0064(8) 0.0032(8)
C11 0.0266(10) 0.0291(11) 0.0201(10) 0.0023(8) 0.0046(8) -0.0015(8)
C12 0.0335(11) 0.0264(11) 0.0259(11) 0.0030(9) 0.0072(9) -0.0015(9)
C13 0.0375(12) 0.0276(11) 0.0286(12) 0.0087(9) 0.0084(10) 0.0059(9)
C14 0.0285(10) 0.0283(11) 0.0250(11) 0.0044(9) 0.0064(9) 0.0079(8)
C15 0.0248(10) 0.0241(10) 0.0165(9) 0.0002(7) 0.0046(8) 0.0030(8)
C16 0.0223(9) 0.0279(10) 0.0134(9) 0.0017(8) 0.0052(7) 0.0031(8)
C17 0.0239(10) 0.0355(12) 0.0182(10) 0.0013(8) 0.0043(8) 0.0054(8)
C18 0.0204(10) 0.0413(13) 0.0229(11) -0.0010(9) 0.0047(8) 0.0018(9)
C19 0.0250(10) 0.0352(12) 0.0243(11) 0.0021(9) 0.0082(8) -0.0021(9)
C20 0.0272(10) 0.0290(11) 0.0211(10) 0.0047(8) 0.0069(8) 0.0004(8)
B1 0.0276(12) 0.0246(12) 0.0300(13) 0.0025(10) 0.0077(10) 0.0038(9)

loop_
_atom_type_symbol
_atom_type_description
_atom_type_scat_dispersion_real
_atom_type_scat_dispersion_imag
_atom_type_scat_source
C C 0.0033 0.0016 'International Tables Vol C Tables 4.2.6.8 and 6.1.1.4'
H H 0.0000 0.0000 'International Tables Vol C Tables 4.2.6.8 and 6.1.1.4'
N N 0.0061 0.0033 'International Tables Vol C Tables 4.2.6.8 and 6.1.1.4'
O O 0.0106 0.0060 'International Tables Vol C Tables 4.2.6.8 and 6.1.1.4'
B B 0.0013 0.0007 'International Tables Vol C Tables 4.2.6.8 and 6.1.1.4'
F F 0.0171 0.0103 'International Tables Vol C Tables 4.2.6.8 and 6.1.1.4'
V V 0.3005 0.5294 'International Tables Vol C Tables 4.2.6.8 and 6.1.1.4'

loop_
_exptl_crystal_face_index_h
_exptl_crystal_face_index_k
_exptl_crystal_face_index_l
_exptl_crystal_face_perp_dist
-1 0 0 1.3010
-1 0 1 1.3790
-1 1 0 1.6210
-1 1 1 1.7500
0 -1 0 1.1120
0 -1 1 1.2780
0 0 -1 0.7880

loop_
_geom_angle_atom_site_label_1
_geom_angle_atom_site_label_2
_geom_angle_atom_site_label_3
_geom_angle
O1 V1 O2 106.41(7)
O1 V1 N1 96.54(7)
O2 V1 N1 93.39(7)
O1 V1 N3 90.44(7)
O2 V1 N3 102.28(7)
N1 V1 N3 160.32(7)
O1 V1 N4 160.10(7)
O2 V1 N4 88.69(7)
N1 V1 N4 95.39(6)
N3 V1 N4 73.39(6)
O1 V1 N2 91.33(7)
O2 V1 N2 159.00(7)
N1 V1 N2 73.06(6)
N3 V1 N2 88.45(6)
N4 V1 N2 77.01(6)
C1 N2 C5 118.21(18)
C1 N2 V1 126.69(14)
C5 N2 V1 114.60(13)
C10 N1 C6 118.67(18)
C10 N1 V1 120.85(14)
C6 N1 V1 120.02(14)
C11 N3 C15 118.56(18)
C11 N3 V1 120.98(14)
C15 N3 V1 120.46(13)
C16 N4 C20 118.79(17)
C16 N4 V1 116.96(13)
C20 N4 V1 124.22(14)
N2 C1 C2 122.6(2)
N2 C1 H1 118.7
C2 C1 H1 118.7
C3 C2 C1 118.8(2)
C3 C2 H2 120.6
C1 C2 H2 120.6
C2 C3 C4 119.6(2)
C2 C3 H3 120.2
C4 C3 H3 120.2
C3 C4 C5 118.5(2)
C3 C4 H4 120.7
C5 C4 H4 120.7
N2 C5 C4 122.11(19)
N2 C5 C6 114.59(17)
C4 C5 C6 123.26(18)
N1 C6 C7 121.36(19)
N1 C6 C5 115.08(17)
C7 C6 C5 123.50(19)
C8 C7 C6 119.1(2)
C8 C7 H7 120.4
C6 C7 H7 120.4
C7 C8 C9 119.5(2)
C7 C8 H8 120.2
C9 C8 H8 120.2
C10 C9 C8 118.4(2)
C10 C9 H9 120.8
C8 C9 H9 120.8
N1 C10 C9 122.9(2)
N1 C10 H10 118.6
C9 C10 H10 118.6
N3 C11 C12 122.40(19)
N3 C11 H11 118.8
C12 C11 H11 118.8
C11 C12 C13 118.9(2)
C11 C12 H12 120.6
C13 C12 H12 120.6
C12 C13 C14 119.2(2)
C12 C13 H13 120.4
C14 C13 H13 120.4
C15 C14 C13 119.2(2)
C15 C14 H14 120.4
C13 C14 H14 120.4
N3 C15 C14 121.69(18)
N3 C15 C16 114.68(17)
C14 C15 C16 123.63(18)
N4 C16 C17 122.17(18)
N4 C16 C15 114.42(17)
C17 C16 C15 123.41(19)
C18 C17 C16 118.6(2)
C18 C17 H17 120.7
C16 C17 H17 120.7
C19 C18 C17 119.71(19)
C19 C18 H18 120.1
C17 C18 H18 120.1
C18 C19 C20 118.9(2)
C18 C19 H19 120.6
C20 C19 H19 120.6
N4 C20 C19 121.9(2)
N4 C20 H20 119.1
C19 C20 H20 119.1
F1 B1 F4 109.13(19)
F1 B1 F3 111.2(2)
F4 B1 F3 108.8(2)
F1 B1 F2 109.57(19)
F4 B1 F2 109.66(19)
F3 B1 F2 108.4(2)

loop_
_geom_bond_atom_site_label_1
_geom_bond_atom_site_label_2
_geom_bond_distance
V1 O1 1.6234(14)
V1 O2 1.6301(14)
V1 N1 2.1102(17)
V1 N3 2.1179(17)
V1 N4 2.2412(16)
V1 N2 2.2778(18)
F1 B1 1.382(3)
F2 B1 1.387(3)
F3 B1 1.383(3)
F4 B1 1.381(3)
N2 C1 1.345(3)
N2 C5 1.347(3)
N1 C10 1.342(3)
N1 C6 1.358(3)
N3 C11 1.346(3)
N3 C15 1.357(3)
N4 C16 1.341(3)
N4 C20 1.348(3)
C1 C2 1.381(3)
C1 H1 0.9500
C2 C3 1.376(3)
C2 H2 0.9500
C3 C4 1.383(3)
C3 H3 0.9500
C4 C5 1.391(3)
C4 H4 0.9500
C5 C6 1.478(3)
C6 C7 1.387(3)
C7 C8 1.381(3)
C7 H7 0.9500
C8 C9 1.387(3)
C8 H8 0.9500
C9 C10 1.377(3)
C9 H9 0.9500
C10 H10 0.9500
C11 C12 1.380(3)
C11 H11 0.9500
C12 C13 1.383(3)
C12 H12 0.9500
C13 C14 1.386(3)
C13 H13 0.9500
C14 C15 1.380(3)
C14 H14 0.9500
C15 C16 1.485(3)
C16 C17 1.388(3)
C17 C18 1.380(3)
C17 H17 0.9500
C18 C19 1.376(3)
C18 H18 0.9500
C19 C20 1.386(3)
C19 H19 0.9500
C20 H20 0.9500

loop_
_geom_torsion_atom_site_label_1
_geom_torsion_atom_site_label_2
_geom_torsion_atom_site_label_3
_geom_torsion_atom_site_label_4
_geom_torsion
O1 V1 N2 C1 89.61(17)
O2 V1 N2 C1 -122.3(2)
N1 V1 N2 C1 -173.96(18)
N3 V1 N2 C1 -0.80(17)
N4 V1 N2 C1 -74.11(17)
O1 V1 N2 C5 -82.06(14)
O2 V1 N2 C5 66.0(2)
N1 V1 N2 C5 14.37(13)
N3 V1 N2 C5 -172.47(14)
N4 V1 N2 C5 114.22(14)
O1 V1 N1 C10 -95.81(16)
O2 V1 N1 C10 11.15(16)
N3 V1 N1 C10 154.10(18)
N4 V1 N1 C10 100.15(15)
N2 V1 N1 C10 174.80(16)
O1 V1 N1 C6 76.34(15)
O2 V1 N1 C6 -176.71(14)
N3 V1 N1 C6 -33.8(3)
N4 V1 N1 C6 -87.71(14)
N2 V1 N1 C6 -13.06(13)
O1 V1 N3 C11 9.98(16)
O2 V1 N3 C11 -96.93(16)
N1 V1 N3 C11 121.1(2)
N4 V1 N3 C11 178.20(17)
N2 V1 N3 C11 101.30(16)
O1 V1 N3 C15 -170.94(15)
O2 V1 N3 C15 82.16(15)
N1 V1 N3 C15 -59.9(3)
N4 V1 N3 C15 -2.72(14)
N2 V1 N3 C15 -79.62(15)
O1 V1 N4 C16 38.6(3)
O2 V1 N4 C16 -101.45(15)
N1 V1 N4 C16 165.26(14)
N3 V1 N4 C16 1.77(14)
N2 V1 N4 C16 94.06(14)
O1 V1 N4 C20 -143.4(2)
O2 V1 N4 C20 76.54(16)
N1 V1 N4 C20 -16.74(17)
N3 V1 N4 C20 179.77(17)
N2 V1 N4 C20 -87.95(16)
C5 N2 C1 C2 1.6(3)
V1 N2 C1 C2 -169.80(15)
N2 C1 C2 C3 1.8(3)
C1 C2 C3 C4 -3.0(3)
C2 C3 C4 C5 0.8(3)
C1 N2 C5 C4 -3.9(3)
V1 N2 C5 C4 168.52(15)
C1 N2 C5 C6 173.71(17)
V1 N2 C5 C6 -13.9(2)
C3 C4 C5 N2 2.7(3)
C3 C4 C5 C6 -174.69(18)
C10 N1 C6 C7 0.0(3)
V1 N1 C6 C7 -172.27(14)
C10 N1 C6 C5 -177.39(16)
V1 N1 C6 C5 10.3(2)
N2 C5 C6 N1 3.3(2)
C4 C5 C6 N1 -179.11(18)
N2 C5 C6 C7 -174.06(17)
C4 C5 C6 C7 3.5(3)
N1 C6 C7 C8 -0.7(3)
C5 C6 C7 C8 176.52(18)
C6 C7 C8 C9 0.9(3)
C7 C8 C9 C10 -0.5(3)
C6 N1 C10 C9 0.4(3)
V1 N1 C10 C9 172.66(15)
C8 C9 C10 N1 -0.2(3)
C15 N3 C11 C12 -1.2(3)
V1 N3 C11 C12 177.88(16)
N3 C11 C12 C13 -0.3(3)
C11 C12 C13 C14 1.0(3)
C12 C13 C14 C15 -0.2(3)
C11 N3 C15 C14 2.0(3)
V1 N3 C15 C14 -177.11(15)
C11 N3 C15 C16 -177.66(17)
V1 N3 C15 C16 3.2(2)
C13 C14 C15 N3 -1.3(3)
C13 C14 C15 C16 178.34(19)
C20 N4 C16 C17 1.7(3)
V1 N4 C16 C17 179.77(15)
C20 N4 C16 C15 -178.85(17)
V1 N4 C16 C15 -0.7(2)
N3 C15 C16 N4 -1.5(2)
C14 C15 C16 N4 178.87(19)
N3 C15 C16 C17 178.00(18)
C14 C15 C16 C17 -1.6(3)
N4 C16 C17 C18 -0.5(3)
C15 C16 C17 C18 -179.96(19)
C16 C17 C18 C19 -0.6(3)
C17 C18 C19 C20 0.6(3)
C16 N4 C20 C19 -1.7(3)
V1 N4 C20 C19 -179.67(15)
C18 C19 C20 N4 0.6(3)
